data_2004121
loop_
_publ_author_name
'Ginderow, D.'

_publ_section_title
5-(2,6,6-Trim\'ethyl-2-cyclohexen-1-yl)-3-[2-(2,6,6-trim\'ethyl-2-cyclohexen-1-yl)\'ethenyl]-2-cyclohexen-1-one
_journal_issue 11
_journal_name_full 'Acta Crystallographica Section C'
_journal_page_first 2455
_journal_page_last 2458
_journal_paper_doi 10.1107/S0108270195006585
_journal_volume 51
_journal_year 1995
_chemical_formula_sum 'C26 H38 O'
_chemical_formula_weight 366.56
_space_group_IT_number 2
_symmetry_cell_setting triclinic
_symmetry_space_group_name_Hall '-P 1'
_symmetry_space_group_name_H-M 'P -1'
_cell_angle_alpha 79.72(3)
_cell_angle_beta 97.26(4)
_cell_angle_gamma 93.14(4)
_cell_formula_units_Z 2
_cell_length_a 13.877(6)
_cell_length_b 10.446(4)
_cell_length_c 8.109(3)
_cell_measurement_reflns_used 25
_cell_measurement_temperature 293(2)
_cell_measurement_theta_max 26.62
_cell_measurement_theta_min 16.18
_cell_volume 1146.7(8)
_computing_structure_refinement 'SHELXL-93 (Sheldrick, 1993)'
_computing_structure_solution 'SHELXS-86 (Sheldrick, 1985)'
_diffrn_ambient_temperature 293(2)
_diffrn_measurement_device 'Philips PW1100'
_diffrn_measurement_method 'flying stepscan (Logiciel Philips)'
_diffrn_radiation_monochromator graphite
_diffrn_radiation_source 'fine-focus sealed tube'
_diffrn_radiation_type CuK\a
_diffrn_radiation_wavelength 1.54180
_diffrn_reflns_av_R_equivalents 0.0579
_diffrn_reflns_av_sigmaI/netI 0.0283
_diffrn_reflns_limit_h_max 15
_diffrn_reflns_limit_h_min -16
_diffrn_reflns_limit_k_max 12
_diffrn_reflns_limit_k_min -11
_diffrn_reflns_limit_l_max 9
_diffrn_reflns_limit_l_min 0
_diffrn_reflns_number 2287
_diffrn_reflns_theta_max 47.49
_diffrn_reflns_theta_min 3.21
_diffrn_standards_decay_% <2.5
_diffrn_standards_interval_time 60
_diffrn_standards_number 3
_exptl_absorpt_coefficient_mu 0.465
_exptl_absorpt_correction_type none
_exptl_crystal_colour incolore
_exptl_crystal_density_diffrn 1.062
_exptl_crystal_description prismatic
_exptl_crystal_F_000 404
_exptl_crystal_size_max 0.75
_exptl_crystal_size_mid 0.60
_exptl_crystal_size_min 0.50
_refine_diff_density_max .174
_refine_diff_density_min -.236
_refine_ls_extinction_method none
_refine_ls_goodness_of_fit_all 1.063
_refine_ls_goodness_of_fit_obs 1.063
_refine_ls_matrix_type full
_refine_ls_number_parameters 423
_refine_ls_number_reflns 1923
_refine_ls_number_restraints 110
_refine_ls_restrained_S_all 1.041
_refine_ls_restrained_S_obs 1.054
_refine_ls_R_factor_all 0.0766
_refine_ls_R_factor_obs 0.0726
_refine_ls_shift/esd_max 0.002
_refine_ls_shift/esd_mean 0.000
_refine_ls_structure_factor_coef Fsqd
_refine_ls_weighting_details 'w = 1/[\s^2^(Fo^2^)+(0.1436P)^2^+0.3609P] where P=(Fo^2^+2Fc^2^)/3'
_refine_ls_weighting_scheme calc
_refine_ls_wR_factor_all 0.1999
_refine_ls_wR_factor_obs 0.1926
_reflns_number_observed 1923
_reflns_number_total 2088
_reflns_observed_criterion >3sigma(I)
_cod_data_source_file du1111.cif
_cod_data_source_block 1
_cod_depositor_comments
;
The following automatic conversions were performed:

'_refine_ls_weighting_scheme' value 'w =
1/[\s^2^(Fo^2^)+(0.1436P)^2^+0.3609P] where P=(Fo^2^+2Fc^2^)/3' was
changed to 'calc'. New tag '_refine_ls_weighting_details' was
created. The value of the new tag was set to 'w =
1/[\s^2^(Fo^2^)+(0.1436P)^2^+0.3609P] where P=(Fo^2^+2Fc^2^)/3'.

Automatic conversion script
Id: cif_fix_values 3143 2015-03-26 13:38:13Z robertas 
;
_cod_database_code 2004121

loop_
_symmetry_equiv_pos_as_xyz
'x, y, z'
'-x, -y, -z'

loop_
_atom_site_aniso_label
_atom_site_aniso_U_11
_atom_site_aniso_U_22
_atom_site_aniso_U_33
_atom_site_aniso_U_12
_atom_site_aniso_U_13
_atom_site_aniso_U_23
O 0.079(2) 0.115(2) 0.129(2) -0.0154(15) 0.043(2) -0.015(2)
C1 0.070(2) 0.094(3) 0.067(2) -0.009(2) 0.015(2) -0.008(2)
C2 0.078(3) 0.076(3) 0.071(2) -0.011(2) 0.014(2) -0.010(2)
C3 0.069(2) 0.077(2) 0.062(2) -0.004(2) 0.010(2) -0.014(2)
C4 0.076(3) 0.085(2) 0.076(3) -0.009(2) 0.027(2) -0.025(2)
C5 0.070(2) 0.082(2) 0.052(2) -0.006(2) 0.014(2) -0.011(2)
C6 0.073(2) 0.095(3) 0.071(2) -0.009(2) 0.021(2) -0.022(2)
C7 0.084(3) 0.074(3) 0.077(2) -0.008(2) 0.016(2) -0.016(2)
C8 0.087(3) 0.075(3) 0.088(3) -0.002(2) 0.021(2) -0.018(2)
C9 0.075(2) 0.091(3) 0.054(2) -0.011(2) 0.023(2) -0.024(2)
C10 0.092(3) 0.104(3) 0.057(2) -0.015(2) 0.013(2) -0.025(2)
C11 0.122(3) 0.115(3) 0.052(2) -0.013(3) 0.024(2) -0.034(2)
C12 0.146(5) 0.115(4) 0.076(3) 0.020(3) 0.027(3) -0.022(3)
C13 0.125(3) 0.087(3) 0.066(2) 0.005(2) 0.015(2) -0.010(2)
C14 0.103(3) 0.078(2) 0.050(2) -0.013(2) 0.021(2) -0.012(2)
C15 0.166(5) 0.103(3) 0.047(2) -0.009(3) 0.028(2) -0.010(2)
C16 0.107(4) 0.128(4) 0.071(3) -0.015(3) -0.010(2) -0.020(3)
C17 0.132(5) 0.124(4) 0.099(4) -0.047(4) 0.019(3) -0.050(4)
C9A 0.082(8) 0.061(7) 0.081(7) -0.019(6) 0.025(6) -0.019(6)
C10A 0.124(8) 0.101(10) 0.076(9) -0.010(9) 0.013(7) -0.039(7)
C11A 0.146(10) 0.107(7) 0.079(7) 0.010(8) 0.038(7) 0.013(6)
C12A 0.141(10) 0.113(8) 0.082(7) -0.010(7) 0.036(7) 0.006(7)
C13A 0.089(7) 0.119(8) 0.094(7) -0.009(6) 0.013(6) -0.017(6)
C14A 0.083(9) 0.079(6) 0.088(8) 0.011(6) 0.032(10) -0.007(7)
C15A 0.124(10) 0.132(9) 0.075(6) -0.007(7) -0.004(7) -0.006(7)
C16A 0.146(12) 0.139(18) 0.098(11) 0.020(14) 0.003(11) -0.030(10)
C17A 0.190(9) 0.105(6) 0.099(6) 0.001(6) 0.043(6) -0.046(5)
C9B 0.115(8) 0.082(9) 0.105(8) 0.010(8) 0.026(8) -0.035(7)
C10B 0.114(9) 0.142(9) 0.158(11) -0.012(9) 0.034(10) -0.045(9)
C11B 0.114(10) 0.145(9) 0.170(12) -0.023(9) 0.033(12) -0.003(15)
C12B 0.194(11) 0.23(2) 0.165(12) -0.006(17) 0.101(13) 0.001(15)
C13B 0.195(10) 0.200(15) 0.101(8) 0.054(12) 0.054(10) 0.004(10)
C14B 0.195(11) 0.092(10) 0.083(10) 0.043(17) 0.063(12) -0.005(10)
C15B 0.184(11) 0.134(14) 0.115(10) 0.024(12) -0.022(12) -0.032(9)
C16B 0.089(9) 0.21(2) 0.161(12) -0.009(15) -0.01(2) -0.078(18)
C17B 0.112(7) 0.133(7) 0.214(12) 0.043(6) 0.013(7) -0.051(8)

loop_
_atom_site_label
_atom_site_occupancy
_atom_site_fract_x
_atom_site_fract_y
_atom_site_fract_z
_atom_site_U_iso_or_equiv
_atom_site_thermal_displace_type
_atom_site_calc_flag
_atom_site_refinement_flags
_atom_site_disorder_group
_atom_site_type_symbol
O 1 .9333(2) .4566(3) .3020(4) .1065(10) Uani d . . O
C1 1 1.0138(3) .4876(4) .2560(4) .0771(10) Uani d . . C
C2 1 1.0712(3) .3938(4) .2047(4) .0755(10) Uani d . . C
H2 1 1.049(2) .309(3) .210(4) .071(10) Uiso d . . H
C3 1 1.1566(2) .4251(3) .1429(4) .0689(10) Uani d . . C
C4 1 1.1995(3) .5597(4) .1376(5) .0767(10) Uani d . . C
H4A 1 1.193(3) .609(4) .025(6) .105(13) Uiso d . . H
H4B 1 1.274(3) .552(3) .158(4) .093(11) Uiso d . . H
C5 1 1.1629(2) .6331(3) .2630(4) .0679(10) Uani d . . C
H5 1 1.186(2) .585(3) .364(5) .087(11) Uiso d . . H
C6 1 1.0533(3) .6243(4) .2432(5) .0778(11) Uani d . . C
H6A 1 1.026(3) .656(3) .325(5) .084(11) Uiso d . . H
H6B 1 1.029(3) .679(4) .131(6) .109(13) Uiso d . . H
C7 1 1.2071(3) .3291(4) .0792(4) .0781(11) Uani d . . C
H7 1 1.181(2) .240(3) .092(4) .075(9) Uiso d . . H
C8 1 1.2828(3) .3526(4) -.0070(5) .0817(11) Uani d . . C
H8 1 1.306(3) .444(4) -.024(4) .092(11) Uiso d . . H
C9 1 1.2108(3) .7703(3) .2573(4) .0711(10) Uani d D . C
H9 1 1.271(3) .761(3) .224(4) .074(10) Uiso d . . H
C10 1 1.2328(3) .8189(4) .4308(4) .0831(11) Uani d D . C
C11 1 1.1403(3) .8657(5) .4777(5) .0933(13) Uani d D . C
H11A 1 1.093(3) .791(4) .488(4) .093(11) Uiso d . . H
H11B 1 1.153(3) .895(4) .577(7) .131(15) Uiso d . . H
C12 1 1.0934(5) .9742(5) .3490(5) .110(2) Uani d D . C
H12A 1 1.021(4) .972(5) .359(6) .144(19) Uiso d . . H
H12B 1 1.136(4) 1.051(6) .382(7) .16(2) Uiso d . . H
C13 1 1.1064(3) .9606(4) .1737(5) .0924(12) Uani d D . C
H13 1 1.076(3) 1.030(4) .101(5) .098(12) Uiso d . . H
C14 1 1.1572(3) .8733(3) .1303(4) .0762(10) Uani d D . C
C15 1 1.1668(5) .8763(5) -.0548(5) .1047(15) Uani d D . C
H15A 1 1.134(3) .799(4) -0.102(5) .109(13) Uiso d . . H
H15B 1 1.243(4) .875(5) -.064(6) .143(18) Uiso d . . H
H15C 1 1.138(3) .962(5) -0.125(6) .135(16) Uiso d . . H
C16 1 1.2746(4) .7115(6) .5705(6) .1041(15) Uani d D . C
H16A 1 1.334(3) .660(4) .548(5) .123(15) Uiso d . . H
H16B 1 1.231(3) .641(4) .599(5) .104(14) Uiso d . . H
H16C 1 1.301(3) .757(4) .655(6) .120(15) Uiso d . . H
C17 1 1.3097(5) .9311(6) .4086(7) .116(2) Uani d D . C
H17A 1 1.283(3) 1.009(5) .321(7) .136(18) Uiso d . . H
H17B 1 1.374(4) .899(5) .388(7) .16(2) Uiso d . . H
H17C 1 1.323(4) .979(5) .492(7) .138(17) Uiso d . . H
C9A .50 1.3408(9) .2596(19) -.0571(16) .073(4) Uani d PDU 1 C
H9A .50 1.3130(9) .1731(19) -.0171(16) .088 Uiso calc PR 1 H
C10A .50 1.3384(9) .274(2) -0.250(2) .098(5) Uani d PDU 1 C
C11A .50 1.4027(9) .3872(11) -0.3098(14) .112(3) Uani d PDU 1 C
H11C .50 1.3769(9) .4649(11) -0.2840(14) .134 Uiso calc PR 1 H
H11D .50 1.3994(9) .3976(11) -0.4317(14) .134 Uiso calc PR 1 H
C12A .50 1.5082(9) .3801(14) -0.2371(14) .113(4) Uani d PDU 1 C
H12C .50 1.5417(9) .3261(14) -0.2958(14) .136 Uiso calc PR 1 H
H12D .50 1.5385(9) .4666(14) -0.2535(14) .136 Uiso calc PR 1 H
C13A .50 1.5179(8) .3237(12) -.0505(13) .101(3) Uani d PDU 1 C
H13A .50 1.5777(8) .3331(12) .0130(13) .121 Uiso calc PR 1 H
C14A .50 1.4472(9) .2629(12) .0261(14) .082(4) Uani d PDU 1 C
C15A .50 1.463(2) .216(2) .2158(12) .114(5) Uani d PDU 1 C
H15D .50 1.452(6) .123(3) .2394(14) .171 Uiso calc PR 1 H
H15E .50 1.418(4) .257(6) .2691(16) .171 Uiso calc PR 1 H
H15F .50 1.528(2) .237(7) .2587(18) .171 Uiso calc PR 1 H
C16A .50 1.2359(10) .291(2) -0.332(3) .127(6) Uani d PDU 1 C
H16D .50 1.1965(18) .217(5) -0.291(9) .190 Uiso calc PR 1 H
H16E .50 1.2344(14) .299(10) -0.452(3) .190 Uiso calc PR 1 H
H16F .50 1.211(3) .368(6) -0.306(10) .190 Uiso calc PR 1 H
C17A .50 1.3788(8) .1492(8) -0.2888(11) .126(3) Uani d PDU 1 C
H17D .50 1.332(2) .079(2) -0.272(10) .189 Uiso calc PR 1 H
H17E .50 1.438(3) .127(4) -0.215(7) .189 Uiso calc PR 1 H
H17F .50 1.392(6) .164(3) -0.404(3) .189 Uiso calc PR 1 H
C9B .50 1.3238(11) .247(2) -.095(2) .097(4) Uani d PDU 2 C
H9B .50 1.2932(11) .162(2) -.053(2) .116 Uiso calc PR 2 H
C10B .50 1.4345(14) .2347(15) -.048(2) .135(5) Uani d PDU 2 C
C11B .50 1.4853(11) .3503(15) -0.145(2) .146(5) Uani d PDU 2 C
H11E .50 1.5550(11) .3418(15) -0.116(2) .175 Uiso calc PR 2 H
H11F .50 1.4678(11) .4287(15) -0.109(2) .175 Uiso calc PR 2 H
C12B .50 1.4610(14) .365(2) -0.334(2) .196(7) Uani d PDU 2 C
H12E .50 1.4741(14) .455(2) -0.385(2) .235 Uiso calc PR 2 H
H12F .50 1.5031(14) .311(2) -0.377(2) .235 Uiso calc PR 2 H
C13B .50 1.3582(11) .3290(17) -0.3875(17) .164(5) Uani d PDU 2 C
H13B .50 1.3366(11) .3456(17) -0.5024(17) .197 Uiso calc PR 2 H
C14B .50 1.2955(13) .276(2) -0.286(2) .119(5) Uani d PDU 2 C
C15B .50 1.1899(12) .253(2) -0.346(3) .146(6) Uani d PDU 2 C
H15G .50 1.1522(14) .319(6) -0.317(11) .219 Uiso calc PR 2 H
H15H .50 1.169(2) .169(5) -0.292(10) .219 Uiso calc PR 2 H
H15I .50 1.1816(15) .257(9) -0.466(3) .219 Uiso calc PR 2 H
C16B .50 1.4578(15) .229(3) .141(2) .149(6) Uani d PDU 2 C
H16G .50 1.413(5) .169(8) .198(2) .223 Uiso calc PR 2 H
H16H .50 1.452(7) .313(3) .168(3) .223 Uiso calc PR 2 H
H16I .50 1.523(3) .200(10) .176(3) .223 Uiso calc PR 2 H
C17B .50 1.4646(8) .1075(10) -.0914(16) .150(4) Uani d PDU 2 C
H17G .50 1.422(5) .0377(19) -.048(11) .224 Uiso calc PR 2 H
H17H .50 1.530(3) .090(5) -.042(11) .224 Uiso calc PR 2 H
H17I .50 1.461(7) .115(4) -0.2117(17) .224 Uiso calc PR 2 H

loop_
_atom_type_symbol
_atom_type_description
_atom_type_scat_dispersion_real
_atom_type_scat_dispersion_imag
_atom_type_scat_source
C C .0181 .0091 'International Tables Vol C Tables 4.2.6.8 and 6.1.1.4'
H H .0000 .0000 'International Tables Vol C Tables 4.2.6.8 and 6.1.1.4'
O O .0492 .0322 'International Tables Vol C Tables 4.2.6.8 and 6.1.1.4'

loop_
_geom_angle_atom_site_label_1
_geom_angle_atom_site_label_2
_geom_angle_atom_site_label_3
_geom_angle
_geom_angle_publ_flag
O C1 C2 120.8(3) yes
O C1 C6 121.4(3) yes
C2 C1 C6 117.8(3) yes
C3 C2 C1 123.0(4) yes
C3 C2 H2 116.9(19) ?
C1 C2 H2 120.1(19) ?
C2 C3 C7 120.5(3) yes
C2 C3 C4 119.9(3) yes
C7 C3 C4 119.6(3) yes
C3 C4 C5 113.7(3) yes
C3 C4 H4A 112.(2) ?
C5 C4 H4A 112.(2) ?
C3 C4 H4B 106.9(19) ?
C5 C4 H4B 112.(2) ?
H4A C4 H4B 100.(3) ?
C6 C5 C4 108.9(3) yes
C6 C5 C9 116.8(3) yes
C4 C5 C9 112.3(2) yes
C6 C5 H5 109.(2) ?
C4 C5 H5 102.(2) ?
C9 C5 H5 107.(2) ?
C1 C6 C5 112.8(3) yes
C1 C6 H6A 104.(2) ?
C5 C6 H6A 114.(2) ?
C1 C6 H6B 111.(2) ?
C5 C6 H6B 108.(2) ?
H6A C6 H6B 107.(3) ?
C8 C7 C3 126.1(4) yes
C8 C7 H7 114.7(18) ?
C3 C7 H7 119.1(17) ?
C7 C8 C9A 127.8(7) yes
C7 C8 C9B 122.7(7) yes
C7 C8 H8 114.(2) ?
C9A C8 H8 118.(2) ?
C9B C8 H8 123.(2) ?
C14 C9 C5 113.5(3) yes
C14 C9 C10 109.2(3) yes
C5 C9 C10 116.0(2) yes
C14 C9 H9 109.0(18) ?
C5 C9 H9 103.2(19) ?
C10 C9 H9 105.3(19) ?
C11 C10 C16 109.7(3) yes
C11 C10 C17 110.8(4) yes
C16 C10 C17 108.2(4) yes
C11 C10 C9 109.4(3) yes
C16 C10 C9 111.5(3) yes
C17 C10 C9 107.2(3) yes
C12 C11 C10 114.2(3) yes
C12 C11 H11A 108.(2) ?
C10 C11 H11A 108.(2) ?
C12 C11 H11B 108.(3) ?
C10 C11 H11B 110.(3) ?
H11A C11 H11B 110.(4) ?
C13 C12 C11 111.8(4) yes
C13 C12 H12A 109.(3) ?
C11 C12 H12A 109.(3) ?
C13 C12 H12B 109.(3) ?
C11 C12 H12B 99.(3) ?
H12A C12 H12B 119.(4) ?
C14 C13 C12 126.2(4) yes
C14 C13 H13 126.(2) ?
C12 C13 H13 108.(2) ?
C13 C14 C9 122.8(3) yes
C13 C14 C15 119.7(4) yes
C9 C14 C15 117.4(4) yes
C14 C15 H15A 114.(2) ?
C14 C15 H15B 106.(3) ?
H15A C15 H15B 108.(4) ?
C14 C15 H15C 109.(3) ?
H15A C15 H15C 109.(4) ?
H15B C15 H15C 110.(4) ?
C10 C16 H16A 118.(2) ?
C10 C16 H16B 114.(2) ?
H16A C16 H16B 100.(4) ?
C10 C16 H16C 103.(3) ?
H16A C16 H16C 104.(4) ?
H16B C16 H16C 118.(4) ?
C10 C17 H17A 111.(3) ?
C10 C17 H17B 112.(3) ?
H17A C17 H17B 115.(4) ?
C10 C17 H17C 118.(3) ?
H17A C17 H17C 94.(4) ?
H17B C17 H17C 106.(5) ?
C8 C9A C10A 113.2(13) yes
C8 C9A C14A 112.4(11) yes
C10A C9A C14A 109.9(9) yes
C8 C9A H9A 107.0(6) ?
C10A C9A H9A 107.0(10) ?
C14A C9A H9A 107.0(8) ?
C11A C10A C16A 111.6(16) yes
C11A C10A C9A 108.5(12) yes
C16A C10A C9A 109.6(14) yes
C11A C10A C17A 109.0(11) yes
C16A C10A C17A 110.0(15) yes
C9A C10A C17A 108.0(13) yes
C10A C11A C12A 116.3(10) yes
C10A C11A H11C 108.2(9) ?
C12A C11A H11C 108.2(7) ?
C10A C11A H11D 108.2(7) ?
C12A C11A H11D 108.2(6) ?
H11C C11A H11D 107.4 ?
C13A C12A C11A 110.7(8) yes
C13A C12A H12C 109.5(8) ?
C11A C12A H12C 109.5(7) ?
C13A C12A H12D 109.5(7) ?
C11A C12A H12D 109.5(7) ?
H12C C12A H12D 108.1 ?
C14A C13A C12A 123.7(9) yes
C14A C13A H13A 118.1(6) ?
C12A C13A H13A 118.1(5) ?
C13A C14A C15A 119.8(15) yes
C13A C14A C9A 123.2(9) yes
C15A C14A C9A 115.8(15) yes
C14A C15A H15D 109.5(12) ?
C14A C15A H15E 109.5(13) ?
H15D C15A H15E 109.5 ?
C14A C15A H15F 109.5(12) ?
H15D C15A H15F 109.5 ?
H15E C15A H15F 109.5 ?
C10A C16A H16D 109.5(12) ?
C10A C16A H16E 109.5(11) ?
H16D C16A H16E 109.5 ?
C10A C16A H16F 109.5(13) ?
H16D C16A H16F 109.5 ?
H16E C16A H16F 109.5 ?
C10A C17A H17D 109.5(7) ?
C10A C17A H17E 109.5(6) ?
H17D C17A H17E 109.5 ?
C10A C17A H17F 109.5(7) ?
H17D C17A H17F 109.5 ?
H17E C17A H17F 109.5 ?
C14B C9B C10B 112.2(12) yes
C14B C9B C8 110.6(14) yes
C10B C9B C8 111.2(13) yes
C14B C9B H9B 107.5(11) ?
C10B C9B H9B 107.5(10) ?
C8 C9B H9B 107.5(7) ?
C11B C10B C16B 111.4(15) yes
C11B C10B C17B 111.2(13) yes
C16B C10B C17B 108.1(14) yes
C11B C10B C9B 109.0(13) yes
C16B C10B C9B 108.6(15) yes
C17B C10B C9B 108.6(13) yes
C10B C11B C12B 113.7(12) yes
C10B C11B H11E 108.8(9) ?
C12B C11B H11E 108.8(10) ?
C10B C11B H11F 108.8(9) ?
C12B C11B H11F 108.8(12) ?
H11E C11B H11F 107.7 ?
C13B C12B C11B 113.2(11) yes
C13B C12B H12E 108.9(11) ?
C11B C12B H12E 108.9(10) ?
C13B C12B H12F 108.9(11) ?
C11B C12B H12F 108.9(12) ?
H12E C12B H12F 107.7 ?
C14B C13B C12B 125.3(14) yes
C14B C13B H13B 117.3(10) ?
C12B C13B H13B 117.3(8) ?
C13B C14B C15B 122.9(16) yes
C13B C14B C9B 121.0(14) yes
C15B C14B C9B 115.8(14) yes
C14B C15B H15G 109.5(12) ?
C14B C15B H15H 109.5(10) ?
H15G C15B H15H 109.5 ?
C14B C15B H15I 109.5(11) ?
H15G C15B H15I 109.5 ?
H15H C15B H15I 109.5 ?
C10B C16B H16G 109.5(11) ?
C10B C16B H16H 109.5(11) ?
H16G C16B H16H 109.5 ?
C10B C16B H16I 109.5(11) ?
H16G C16B H16I 109.5 ?
H16H C16B H16I 109.5 ?
C10B C17B H17G 109.5(8) ?
C10B C17B H17H 109.5(8) ?
H17G C17B H17H 109.5 ?
C10B C17B H17I 109.5(7) ?
H17G C17B H17I 109.5 ?
H17H C17B H17I 109.5 ?

loop_
_geom_bond_atom_site_label_1
_geom_bond_atom_site_label_2
_geom_bond_distance
_geom_bond_publ_flag
O C1 1.231(4) yes
C1 C2 1.443(5) yes
C1 C6 1.492(5) yes
C2 C3 1.347(5) yes
C2 H2 0.92(3) ?
C3 C7 1.455(5) yes
C3 C4 1.491(5) yes
C4 C5 1.527(5) yes
C4 H4A 0.96(4) ?
C4 H4B 1.03(4) ?
C5 C6 1.510(5) yes
C5 C9 1.542(5) yes
C5 H5 0.91(4) ?
C6 H6A 0.92(4) ?
C6 H6B 1.02(4) ?
C7 C8 1.322(5) yes
C7 H7 0.98(3) ?
C8 C9A 1.44(2) yes
C8 C9B 1.59(2) yes
C8 H8 0.98(4) ?
C9 C14 1.507(5) yes
C9 C10 1.568(5) yes
C9 H9 0.92(3) ?
C10 C11 1.514(5) yes
C10 C16 1.527(6) yes
C10 C17 1.543(6) yes
C11 C12 1.511(6) yes
C11 H11A 1.00(4) ?
C11 H11B 0.91(5) ?
C12 C13 1.488(6) yes
C12 H12A 1.01(5) ?
C12 H12B 1.02(6) ?
C13 C14 1.304(5) yes
C13 H13 0.93(4) ?
C14 C15 1.519(5) yes
C15 H15A 1.02(4) ?
C15 H15B 1.08(5) ?
C15 H15C 1.04(5) ?
C16 H16A 1.06(5) ?
C16 H16B 0.94(4) ?
C16 H16C 0.93(5) ?
C17 H17A 1.03(5) ?
C17 H17B 1.01(6) ?
C17 H17C 0.90(6) ?
C9A C14A 1.54(2) yes
C9A C10A 1.54(2) yes
C9A H9A 0.98 ?
C10A C11A 1.49(2) yes
C10A C16A 1.50(2) yes
C10A C17A 1.54(2) yes
C11A C12A 1.51(2) yes
C11A H11C 0.97 ?
C11A H11D 0.97 ?
C12A C13A 1.514(13) yes
C12A H12C 0.97 ?
C12A H12D 0.97 ?
C13A C14A 1.303(15) yes
C13A H13A 0.93 ?
C14A C15A 1.521(14) yes
C15A H15D 0.96 ?
C15A H15E 0.96 ?
C15A H15F 0.96 ?
C16A H16D 0.96 ?
C16A H16E 0.96 ?
C16A H16F 0.96 ?
C17A H17D 0.96 ?
C17A H17E 0.96 ?
C17A H17F 0.96 ?
C9B C14B 1.53(2) yes
C9B C10B 1.54(2) yes
C9B H9B 0.98 ?
C10B C11B 1.51(2) yes
C10B C16B 1.52(2) yes
C10B C17B 1.53(2) yes
C11B C12B 1.52(2) yes
C11B H11E 0.97 ?
C11B H11F 0.97 ?
C12B C13B 1.49(2) yes
C12B H12E 0.97 ?
C12B H12F 0.97 ?
C13B C14B 1.31(2) yes
C13B H13B 0.93 ?
C14B C15B 1.50(2) yes
C15B H15G 0.96 ?
C15B H15H 0.96 ?
C15B H15I 0.96 ?
C16B H16G 0.96 ?
C16B H16H 0.96 ?
C16B H16I 0.96 ?
C17B H17G 0.96 ?
C17B H17H 0.96 ?
C17B H17I 0.96 ?

loop_
_geom_torsion_atom_site_label_1
_geom_torsion_atom_site_label_2
_geom_torsion_atom_site_label_3
_geom_torsion_atom_site_label_4
_geom_torsion
O C1 C2 C3 175.5(3)
C6 C1 C2 C3 -1.7(5)
C1 C2 C3 C7 -174.5(3)
C1 C2 C3 C4 4.8(5)
C2 C3 C4 C5 22.5(5)
C7 C3 C4 C5 -158.2(3)
C3 C4 C5 C6 -50.6(5)
C3 C4 C5 C9 178.5(3)
O C1 C6 C5 154.0(3)
C2 C1 C6 C5 -28.9(5)
C4 C5 C6 C1 53.4(4)
C9 C5 C6 C1 -178.2(3)
C2 C3 C7 C8 169.2(3)
C4 C3 C7 C8 -10.2(5)
C3 C7 C8 C9A 173.0(7)
C3 C7 C8 C9B -170.6(8)
C6 C5 C9 C14 -38.1(4)
C4 C5 C9 C14 88.7(4)
C6 C5 C9 C10 89.6(4)
C4 C5 C9 C10 -143.7(3)
C14 C9 C10 C11 50.6(4)
C5 C9 C10 C11 -79.1(4)
C14 C9 C10 C16 172.2(3)
C5 C9 C10 C16 42.5(5)
C14 C9 C10 C17 -69.5(5)
C5 C9 C10 C17 160.7(4)
C16 C10 C11 C12 179.0(4)
C17 C10 C11 C12 59.6(5)
C9 C10 C11 C12 -58.3(5)
C10 C11 C12 C13 34.5(7)
C11 C12 C13 C14 -4.7(8)
C12 C13 C14 C9 0.5(7)
C12 C13 C14 C15 -177.3(5)
C5 C9 C14 C13 107.2(4)
C10 C9 C14 C13 -23.9(5)
C5 C9 C14 C15 -75.0(4)
C10 C9 C14 C15 153.9(4)
C7 C8 C9A C10A 118.7(10)
C9B C8 C9A C10A 45.(4)
C7 C8 C9A C14A -116.0(9)
C9B C8 C9A C14A 170.(6)
C8 C9A C10A C11A 77.2(13)
C14A C9A C10A C11A -49.4(18)
C8 C9A C10A C16A -45.(2)
C14A C9A C10A C16A -171.5(17)
C8 C9A C10A C17A -164.8(10)
C14A C9A C10A C17A 68.6(14)
C16A C10A C11A C12A -179.3(15)
C9A C10A C11A C12A 59.8(17)
C17A C10A C11A C12A -57.6(14)
C10A C11A C12A C13A -40.7(17)
C11A C12A C13A C14A 15.(2)
C12A C13A C14A C15A -176.9(17)
C12A C13A C14A C9A -10.(2)
C8 C9A C14A C13A -99.3(14)
C10A C9A C14A C13A 28.(2)
C8 C9A C14A C15A 68.0(19)
C10A C9A C14A C15A -164.9(18)
C7 C8 C9B C14B 104.9(12)
C9A C8 C9B C14B -140.(6)
C7 C8 C9B C10B -129.7(10)
C9A C8 C9B C10B -14.(4)
C14B C9B C10B C11B 49.(2)
C8 C9B C10B C11B -75.4(15)
C14B C9B C10B C16B 170.5(18)
C8 C9B C10B C16B 46.1(18)
C14B C9B C10B C17B -72.2(18)
C8 C9B C10B C17B 163.4(12)
C16B C10B C11B C12B -177.3(18)
C17B C10B C11B C12B 62.(2)
C9B C10B C11B C12B -58.(2)
C10B C11B C12B C13B 37.(3)
C11B C12B C13B C14B -7.(3)
C12B C13B C14B C15B 174.(2)
C12B C13B C14B C9B 1.(3)
C10B C9B C14B C13B -22.(3)
C8 C9B C14B C13B 102.4(19)
C10B C9B C14B C15B 163.8(18)
C8 C9B C14B C15B -71.(2)
